data_7246763
loop_
_publ_author_name
'Yang, ZhiWei'
'Du, LongChao'

_publ_section_title
;
 Novel Mn4-Co2 nanocluster@photosensitizers/SalenCo(iii) catalyze the
 copolymerization of carbon dioxide and propylene oxide
;
_journal_issue 20
_journal_name_full 'RSC Advances'
_journal_page_first 13930
_journal_page_last 13939
_journal_paper_doi 10.1039/D3RA01742G
_journal_volume 13
_journal_year 2023
_chemical_formula_moiety 'C70 H110 Co2 Mn4 N4 O22, 1[C5N1H5], 1[]'
_chemical_formula_sum 'C70 H110 Co2 Mn4 N4 O22'
_chemical_formula_weight 1697.23
_space_group_crystal_system orthorhombic
_space_group_IT_number 60
_space_group_name_Hall '-P 2n 2ab'
_space_group_name_H-M_alt 'P b c n'
_atom_sites_solution_hydrogens geom
_atom_sites_solution_primary dual
_audit_creation_date 2022-11-15
_audit_creation_method
;
Olex2 1.5
(compiled 2022.04.07 svn.rca3783a0 for OlexSys, GUI svn.r6498)
;
_audit_update_record
;
2022-12-07 deposited with the CCDC.	2023-04-25 downloaded from the CCDC.
;
_cell_angle_alpha 90
_cell_angle_beta 90
_cell_angle_gamma 90
_cell_formula_units_Z 4
_cell_length_a 14.1256(5)
_cell_length_b 23.1528(7)
_cell_length_c 28.0634(7)
_cell_measurement_reflns_used 18372
_cell_measurement_temperature 293
_cell_measurement_theta_max 69.73
_cell_measurement_theta_min 3.82
_cell_volume 9178.1(5)
_computing_cell_refinement
;
X-Area Recipe 1.37.0.0 (STOE, 2021)
;
_computing_data_collection
;
X-Area Pilatus3_SV 1.31.175.0 (STOE, 2021)
;
_computing_data_reduction
;
X-Area Integrate 2.5.1.0 (STOE, 2021)
X-Area LANA 2.6.2.0 (STOE, 2021)
;
_computing_molecular_graphics 'Olex2 1.5 (Dolomanov et al., 2009)'
_computing_publication_material
;
STOE & Cie GmbH, X-Area, software package for collecting single-crystal or
multi-domain crystal data on STOE area-detector diffractometers, for image 
processing, for the correction and scaling of reflection intensities and 
for outlier rejection, version 2.0, Darmstadt 2021
;
_computing_structure_refinement 'SHELXL 2018/3 (Sheldrick, 2015)'
_computing_structure_solution 'SHELXT 2014/5 (Sheldrick, 2014)'
_diffrn_ambient_temperature 293
_diffrn_detector Pilatus300K
_diffrn_detector_area_resol_mean 5.81
_diffrn_detector_type 'DECTRIS PILATUS 300K'
_diffrn_measured_fraction_theta_full 0.971
_diffrn_measured_fraction_theta_max 0.955
_diffrn_measurement_details '708 frames, detector distance = 60 mm'
_diffrn_measurement_device 'Eulerian 4-circle diffractometer'
_diffrn_measurement_device_type 'STOE STADIVARI'
_diffrn_measurement_method 'rotation method, \w scans'
_diffrn_radiation_collimation '1.2 mm, 0.6 diameter'
_diffrn_radiation_monochromator 'Graded multilayer mirror'
_diffrn_radiation_polarisn_norm 270
_diffrn_radiation_probe x-ray
_diffrn_radiation_type 'Cu K\a'
_diffrn_radiation_wavelength 1.54186
_diffrn_reflns_av_R_equivalents 0.0363
_diffrn_reflns_av_unetI/netI 0.0383
_diffrn_reflns_Laue_measured_fraction_full 0.971
_diffrn_reflns_Laue_measured_fraction_max 0.955
_diffrn_reflns_limit_h_max 17
_diffrn_reflns_limit_h_min -12
_diffrn_reflns_limit_k_max 28
_diffrn_reflns_limit_k_min -21
_diffrn_reflns_limit_l_max 34
_diffrn_reflns_limit_l_min -14
_diffrn_reflns_number 22065
_diffrn_reflns_point_group_measured_fraction_full 0.971
_diffrn_reflns_point_group_measured_fraction_max 0.955
_diffrn_reflns_theta_full 67.686
_diffrn_reflns_theta_max 69.625
_diffrn_reflns_theta_min 3.818
_diffrn_source 'GeniX 3D HF Cu'
_diffrn_source_current 0.600
_diffrn_source_power 0.030
_diffrn_source_voltage 50
_exptl_absorpt_coefficient_mu 7.624
_exptl_absorpt_correction_T_max 1.0000
_exptl_absorpt_correction_T_min 1.0000
_exptl_absorpt_correction_type multi-scan
_exptl_absorpt_process_details
;
STOE LANA, absorption correction by scaling of reflection intensities.
J. Koziskova, F. Hahn, J. Richter, J. Kozisek, "Comparison of different
absorption corrections on the model structure of tetrakis(\m~2~-acetato)-
diaqua-di-copper(II)", Acta Chimica Slovaca, vol. 9, no. 2, 2016, pp. 136 - 140.
;
_exptl_crystal_colour green
_exptl_crystal_colour_primary green
_exptl_crystal_density_diffrn 1.228
_exptl_crystal_density_method 'not measured'
_exptl_crystal_description block
_exptl_crystal_F_000 3552
_exptl_crystal_size_max 0.23
_exptl_crystal_size_mid 0.12
_exptl_crystal_size_min 0.11
_refine_diff_density_max 0.667
_refine_diff_density_min -0.801
_refine_diff_density_rms 0.069
_refine_ls_extinction_method none
_refine_ls_goodness_of_fit_ref 1.044
_refine_ls_hydrogen_treatment constr
_refine_ls_matrix_type full
_refine_ls_number_parameters 506
_refine_ls_number_reflns 8249
_refine_ls_number_restraints 555
_refine_ls_restrained_S_all 1.044
_refine_ls_R_factor_all 0.0841
_refine_ls_R_factor_gt 0.0599
_refine_ls_shift/su_max 0.004
_refine_ls_shift/su_mean 0.000
_refine_ls_structure_factor_coef Fsqd
_refine_ls_weighting_details 'w=1/[\s^2^(Fo^2^)+(0.0766P)^2^+15.1499P] where P=(Fo^2^+2Fc^2^)/3'
_refine_ls_weighting_scheme calc
_refine_ls_wR_factor_gt 0.1449
_refine_ls_wR_factor_ref 0.1618
_reflns_Friedel_coverage 0.000
_reflns_number_gt 6256
_reflns_number_total 8249
_reflns_threshold_expression 'I > 2\s(I)'
_cod_data_source_file d3ra01742g2.cif
_cod_data_source_block 2
_cod_database_code 7246763
_shelx_shelxl_version_number 2018/3
_shelx_space_group_comment
;
The symmetry employed for this shelxl refinement is uniquely defined
by the following loop, which should always be used as a source of
symmetry information in preference to the above space-group names.
They are only intended as comments.
;
_shelx_estimated_absorpt_t_max 0.488
_shelx_estimated_absorpt_t_min 0.273
_olex2_refinement_description
;
1. Fixed Uiso
 At 1.2 times of:
  All C(H) groups
 At 1.5 times of:
  All C(H,H,H) groups
2. Restrained distances
 C12-C2 \\sim C12-C9
 with sigma of 0.02
 C12-C17 \\sim C12-C37
 with sigma of 0.02
 C33-C12 \\sim C9-C12 \\sim C2-C12 \\sim C37-C12 \\sim C17-C12 \\sim C35-C12
 with sigma of 0.02
 C12-C33 \\sim C12-C35
 with sigma of 0.02
3. Uiso/Uaniso restraints and constraints
C2 \\sim C9 \\sim C12 \\sim C17 \\sim C33 \\sim C35 \\sim C37: within 2A with
sigma of 0.01 and sigma for terminal atoms of 0.02 within 2A
C15 \\sim C20 \\sim C29 \\sim C31: within 2A with sigma of 0.01 and sigma for
terminal atoms of 0.02 within 2A
C14 \\sim C5 \\sim C21 \\sim C38: within 2A with sigma of 0.01 and sigma for
terminal atoms of 0.02 within 2A
Uanis(C9) \\sim Ueq: with sigma of 0.02 and sigma for terminal atoms of 0.04
4. Rigid body (RIGU) restrains
 All non-hydrogen atoms
 with sigma for 1-2 distances of 0.004 and sigma for 1-3 distances of 0.004
5. Others
 Sof(C9)=Sof(H9A)=Sof(H9B)=Sof(H9C)=Sof(C35)=Sof(H35A)=Sof(H35B)=Sof(H35C)=
 Sof(C37)=Sof(H37A)=Sof(H37B)=Sof(H37C)=1-FVAR(1)
 Sof(C2)=Sof(H2A)=Sof(H2B)=Sof(H2C)=Sof(C17)=Sof(H17A)=Sof(H17B)=Sof(H17C)=
 Sof(C33)=Sof(H33A)=Sof(H33B)=Sof(H33C)=FVAR(1)
 Fixed X: C17(0.51014)
6.a Aromatic/amide H refined with riding coordinates:
 C7(H7), C11(H11), C13(H13), C19(H19), C22(H22), C24(H24), C26(H26), C27(H27),
 C32(H32), C34(H34)
6.b Idealised Me refined as rotating group:
 C2(H2A,H2B,H2C), C3(H3A,H3B,H3C), C5(H5A,H5B,H5C), C9(H9A,H9B,H9C), C15(H15A,
 H15B,H15C), C17(H17A,H17B,H17C), C21(H21A,H21B,H21C), C23(H23A,H23B,H23C),
 C25(H25A,H25B,H25C), C28(H28A,H28B,H28C), C29(H29A,H29B,H29C), C30(H30A,H30B,
 H30C), C31(H31A,H31B,H31C), C33(H33A,H33B,H33C), C35(H35A,H35B,H35C), C36(H36A,
 H36B,H36C), C37(H37A,H37B,H37C), C38(H38A,H38B,H38C)
;
_platon_squeeze_special_details
;
A solvent mask was calculated and 172 electrons were 
found in a volume of 1328\%A^3^ in 2 voids per unit cell. 
This is consistent with the presence of 
1[C5N1H5], 1[] per Asymmetric Unit 
which account for 168 electrons 
per unit cell.
;
_platon_squeeze_void_probe_radius 1.20
_olex2_submission_special_instructions 'No special instructions were received'
_stoe_detector_distance '60.0 mm'
_stoe_detector_pixelsize_x '0.172 mm'
_stoe_detector_pixelsize_y '0.172 mm'
_stoe_detector_size_x '8.4 cm'
_stoe_detector_size_y '10.6 cm'
_stoe_evaluation_integration_a 6.0
_stoe_evaluation_integration_b 0.5
_stoe_evaluation_integration_ems 0.020
_stoe_evaluation_lana_bis_l_even_max -
_stoe_evaluation_lana_bis_l_odd_max -
_stoe_evaluation_lana_bos_l_even_max 4
_stoe_evaluation_lana_bos_l_odd_max 1
_stoe_evaluation_lana_completeness 94.9
_stoe_evaluation_lana_dxs_max_order 3
_stoe_evaluation_lana_dys_max_order 3
_stoe_evaluation_lana_fs_max_order 3
_stoe_evaluation_lana_max_2theta_available 139.4
_stoe_evaluation_lana_max_2theta_desired 139.4
_stoe_evaluation_lana_mean_redundancy 2.6
_stoe_evaluation_lana_number_refls_after_or 23473
_stoe_evaluation_lana_number_refls_outliers 6205
_stoe_evaluation_lana_number_refls_total 29678
_stoe_evaluation_lana_number_refls_unique 8981
_stoe_evaluation_lana_number_refls_written 23473
_stoe_evaluation_lana_or_c1 0.035
_stoe_evaluation_lana_or_c2 0
_stoe_evaluation_lana_or_c3 0
_stoe_evaluation_lana_or_c4 0.7
_stoe_evaluation_lana_point_group mmm
_stoe_evaluation_lana_table
;
#----------------------------------------------------------------------------
2Theta          14.3   29.1   43.9   58.7   73.5   88.3  103.1  117.9  132.7
#----------------------------------------------------------------------------
<Resolution>    4.99   2.95   2.05   1.57   1.27   1.11   0.99   0.90   0.85
N(total)         238   1081   2029   2620   5774   5540   5368   4637   2391
<Redundancy>     2.4    2.7    2.6    2.3    3.4    2.8    2.6    2.4    1.9
Complet. [%%]    82.8   97.1   98.5   95.9   97.3   99.7   99.5   96.5   78.5
<I/sigma>      272.1  161.5   96.8   46.4   16.8    9.8    7.6    5.1    4.5
R(int)         0.020  0.016  0.019  0.032  0.045  0.060  0.076  0.114  0.133
#----------------------------------------------------------------------------
;
_stoe_measurement_identifier 2
_stoe_measurement_max_exposure_per_frame '20.0 s'
_stoe_measurement_mean_exposure_per_frame '16.8 s'
_stoe_measurement_min_exposure_per_frame '6.0 s'
_stoe_measurement_total_exposure_time '3.3 h'
_stoe_measurement_total_frame_number 708
_stoe_measurement_total_run_number 14
_stoe_measurement_tube_power '30.0 W'

loop_
_space_group_symop_operation_xyz
'x, y, z'
'-x+1/2, -y+1/2, z+1/2'
'-x, y, -z+1/2'
'x+1/2, -y+1/2, -z'
'-x, -y, -z'
'x-1/2, y-1/2, -z-1/2'
'x, -y, z-1/2'
'-x-1/2, y-1/2, z'

loop_
_atom_site_label
_atom_site_type_symbol
_atom_site_fract_x
_atom_site_fract_y
_atom_site_fract_z
_atom_site_U_iso_or_equiv
_atom_site_adp_type
_atom_site_occupancy
_atom_site_site_symmetry_order
_atom_site_calc_flag
_atom_site_refinement_flags_posn
_atom_site_refinement_flags_adp
_atom_site_refinement_flags_occupancy
_atom_site_disorder_assembly
_atom_site_disorder_group
Co1 Co 0.500000 0.59067(3) 0.750000 0.0290(2) Uani 1 2 d S T P . .
Co2 Co 0.500000 0.71184(3) 0.750000 0.0291(2) Uani 1 2 d S T P . .
Mn1 Mn 0.58183(5) 0.63514(3) 0.65089(2) 0.03922(18) Uani 1 1 d . . . . .
Mn2 Mn 0.33119(5) 0.66860(3) 0.68389(2) 0.03894(18) Uani 1 1 d . . . . .
O1 O 0.52244(18) 0.65134(10) 0.79359(9) 0.0288(5) Uani 1 1 d . . . . .
O2 O 0.6783(2) 0.70372(13) 0.66548(11) 0.0489(8) Uani 1 1 d . . . . .
O3 O 0.5267(2) 0.54960(12) 0.63780(11) 0.0491(8) Uani 1 1 d . . . . .
O4 O 0.4586(2) 0.52936(11) 0.70702(10) 0.0421(7) Uani 1 1 d . . . . .
O5 O 0.3524(2) 0.63491(14) 0.61448(11) 0.0546(8) Uani 1 1 d . . . . .
O6 O 0.3543(2) 0.58660(12) 0.78312(10) 0.0395(6) Uani 1 1 d . . . . .
O7 O 0.2622(2) 0.59923(13) 0.71976(12) 0.0512(8) Uani 1 1 d . . . . .
O8 O 0.5028(2) 0.77289(11) 0.79791(10) 0.0416(7) Uani 1 1 d . . . . .
O9 O 0.4947(3) 0.66890(14) 0.59613(11) 0.0534(8) Uani 1 1 d . . . . .
O10 O 0.6596(2) 0.71666(12) 0.74325(10) 0.0411(7) Uani 1 1 d . . . . .
O11 O 0.6310(2) 0.75362(12) 0.84147(11) 0.0481(8) Uani 1 1 d . . . . .
N1 N 0.6814(3) 0.61508(18) 0.58684(15) 0.0597(11) Uani 1 1 d . . . . .
N2 N 0.1807(3) 0.6912(2) 0.65369(16) 0.0596(11) Uani 1 1 d . . . . .
C1 C 0.2802(3) 0.57652(17) 0.75934(16) 0.0404(9) Uani 1 1 d . . . . .
C2 C 0.4730(13) 0.8789(7) 0.8361(7) 0.087(4) Uani 0.506(13) 1 d D U P A 1
H2A H 0.493906 0.887759 0.804436 0.131 Uiso 0.506(13) 1 calc R U P A 1
H2B H 0.468417 0.913873 0.854353 0.131 Uiso 0.506(13) 1 calc R U P A 1
H2C H 0.412052 0.860590 0.834777 0.131 Uiso 0.506(13) 1 calc R U P A 1
C3 C 0.4942(8) 0.4428(3) 0.6015(3) 0.140(4) Uani 1 1 d . . . . .
H3A H 0.490118 0.471842 0.577192 0.210 Uiso 1 1 calc R U . . .
H3B H 0.468409 0.407193 0.589696 0.210 Uiso 1 1 calc R U . . .
H3C H 0.559334 0.437092 0.610128 0.210 Uiso 1 1 calc R U . . .
C4 C 0.5610(3) 0.78368(16) 0.83088(15) 0.0407(9) Uani 1 1 d . . . . .
C5 C 0.1462(6) 0.5076(4) 0.7416(3) 0.118(3) Uani 1 1 d . U . . .
H5A H 0.116049 0.537582 0.723536 0.177 Uiso 1 1 calc R U . . .
H5B H 0.098915 0.483509 0.756032 0.177 Uiso 1 1 calc R U . . .
H5C H 0.184997 0.484629 0.720786 0.177 Uiso 1 1 calc R U . . .
C6 C 0.7005(3) 0.72627(18) 0.70425(16) 0.0409(9) Uani 1 1 d . . . . .
C7 C 0.7697(8) 0.6016(4) 0.5004(3) 0.153(5) Uani 1 1 d . . . . .
H7 H 0.799846 0.596882 0.471180 0.183 Uiso 1 1 calc R U . . .
C8 C 0.4785(3) 0.51859(17) 0.66427(16) 0.0429(10) Uani 1 1 d . . . . .
C9 C 0.5233(17) 0.8868(6) 0.8244(6) 0.095(5) Uani 0.494(13) 1 d D U P A 2
H9A H 0.577754 0.892221 0.804438 0.143 Uiso 0.494(13) 1 calc R U P A 2
H9B H 0.510213 0.921848 0.841416 0.143 Uiso 0.494(13) 1 calc R U P A 2
H9C H 0.469714 0.876756 0.805070 0.143 Uiso 0.494(13) 1 calc R U P A 2
C10 C 0.4127(4) 0.65237(19) 0.58522(17) 0.0518(11) Uani 1 1 d . . . . .
C11 C 0.0835(6) 0.7513(4) 0.6052(3) 0.112(3) Uani 1 1 d . . . . .
H11 H 0.073201 0.787359 0.591563 0.135 Uiso 1 1 calc R U . . .
C12 C 0.5425(4) 0.8390(2) 0.85934(18) 0.0636(14) Uani 1 1 d D U . . .
C13 C 0.7786(8) 0.6504(4) 0.5247(3) 0.143(4) Uani 1 1 d . . . . .
H13 H 0.815185 0.680547 0.512865 0.171 Uiso 1 1 calc R U . . .
C14 C 0.2073(4) 0.5342(2) 0.7799(2) 0.0595(13) Uani 1 1 d . U . . .
C15 C 0.3747(9) 0.5926(4) 0.5160(3) 0.148(4) Uani 1 1 d . U . . .
H15A H 0.434144 0.572997 0.519499 0.221 Uiso 1 1 calc R U . . .
H15B H 0.356472 0.592605 0.483025 0.221 Uiso 1 1 calc R U . . .
H15C H 0.327228 0.573200 0.534479 0.221 Uiso 1 1 calc R U . . .
C16 C 0.7855(4) 0.7682(2) 0.70469(19) 0.0572(12) Uani 1 1 d . . . . .
C17 C 0.510140 0.8213(7) 0.9078(4) 0.107(4) Uani 0.506(13) 1 d D U P A 1
H17A H 0.453967 0.798227 0.905121 0.160 Uiso 0.506(13) 1 calc R U P A 1
H17B H 0.496643 0.855138 0.926441 0.160 Uiso 0.506(13) 1 calc R U P A 1
H17C H 0.559006 0.799273 0.923133 0.160 Uiso 0.506(13) 1 calc R U P A 1
C18 C 0.4391(5) 0.4619(2) 0.6446(2) 0.0708(16) Uani 1 1 d . . . . .
C19 C 0.0397(5) 0.6554(4) 0.6189(3) 0.109(3) Uani 1 1 d . . . . .
H19 H -0.001375 0.624494 0.614619 0.131 Uiso 1 1 calc R U . . .
C20 C 0.3843(6) 0.6526(3) 0.5328(2) 0.0799(17) Uani 1 1 d . U . . .
C21 C 0.2602(6) 0.4859(3) 0.8057(4) 0.125(3) Uani 1 1 d . U . . .
H21A H 0.303886 0.467922 0.784069 0.187 Uiso 1 1 calc R U . . .
H21B H 0.215753 0.457720 0.816959 0.187 Uiso 1 1 calc R U . . .
H21C H 0.294373 0.501793 0.832202 0.187 Uiso 1 1 calc R U . . .
C22 C 0.1614(5) 0.7414(3) 0.6334(3) 0.086(2) Uani 1 1 d . . . . .
H22 H 0.203074 0.771903 0.638609 0.103 Uiso 1 1 calc R U . . .
C23 C 0.4386(8) 0.4163(3) 0.6822(3) 0.136(4) Uani 1 1 d . . . . .
H23A H 0.501574 0.411163 0.694264 0.204 Uiso 1 1 calc R U . . .
H23B H 0.416471 0.380642 0.668739 0.204 Uiso 1 1 calc R U . . .
H23C H 0.397334 0.427793 0.707656 0.204 Uiso 1 1 calc R U . . .
C24 C 0.7331(6) 0.6557(3) 0.5676(2) 0.096(3) Uani 1 1 d . . . . .
H24 H 0.739325 0.690362 0.584108 0.116 Uiso 1 1 calc R U . . .
C25 C 0.3370(6) 0.4764(4) 0.6299(3) 0.132(3) Uani 1 1 d . . . . .
H25A H 0.303707 0.492349 0.656623 0.198 Uiso 1 1 calc R U . . .
H25B H 0.305672 0.441797 0.619472 0.198 Uiso 1 1 calc R U . . .
H25C H 0.337902 0.503941 0.604347 0.198 Uiso 1 1 calc R U . . .
C26 C 0.1190(5) 0.6496(3) 0.6466(3) 0.089(2) Uani 1 1 d . . . . .
H26 H 0.129764 0.614200 0.661200 0.107 Uiso 1 1 calc R U . . .
C27 C 0.7157(8) 0.5588(4) 0.5189(3) 0.150(5) Uani 1 1 d . . . . .
H27 H 0.706431 0.524547 0.502235 0.180 Uiso 1 1 calc R U . . .
C28 C 0.8701(4) 0.7343(3) 0.7203(3) 0.102(2) Uani 1 1 d . . . . .
H28A H 0.859020 0.718856 0.751588 0.153 Uiso 1 1 calc R U . . .
H28B H 0.924604 0.759029 0.721054 0.153 Uiso 1 1 calc R U . . .
H28C H 0.880948 0.703175 0.698377 0.153 Uiso 1 1 calc R U . . .
C29 C 0.4544(8) 0.6834(5) 0.5024(3) 0.142(3) Uani 1 1 d . U . . .
H29A H 0.466714 0.720913 0.515512 0.213 Uiso 1 1 calc R U . . .
H29B H 0.429459 0.687464 0.470708 0.213 Uiso 1 1 calc R U . . .
H29C H 0.512189 0.661622 0.501236 0.213 Uiso 1 1 calc R U . . .
C30 C 0.8031(5) 0.7935(3) 0.6551(2) 0.097(2) Uani 1 1 d . . . . .
H30A H 0.819440 0.762961 0.633450 0.145 Uiso 1 1 calc R U . . .
H30B H 0.854138 0.820812 0.656634 0.145 Uiso 1 1 calc R U . . .
H30C H 0.746839 0.812515 0.644113 0.145 Uiso 1 1 calc R U . . .
C31 C 0.2897(8) 0.6842(5) 0.5273(3) 0.152(4) Uani 1 1 d . U . . .
H31A H 0.242994 0.666079 0.547224 0.228 Uiso 1 1 calc R U . . .
H31B H 0.269554 0.682482 0.494700 0.228 Uiso 1 1 calc R U . . .
H31C H 0.297114 0.723806 0.536722 0.228 Uiso 1 1 calc R U . . .
C32 C 0.6757(6) 0.5669(3) 0.5620(3) 0.104(3) Uani 1 1 d . . . . .
H32 H 0.641690 0.536360 0.575047 0.125 Uiso 1 1 calc R U . . .
C33 C 0.6386(9) 0.8698(6) 0.8658(7) 0.091(4) Uani 0.506(13) 1 d D U P A 1
H33A H 0.684971 0.842477 0.876696 0.137 Uiso 0.506(13) 1 calc R U P A 1
H33B H 0.632079 0.900125 0.888933 0.137 Uiso 0.506(13) 1 calc R U P A 1
H33C H 0.658477 0.885897 0.835959 0.137 Uiso 0.506(13) 1 calc R U P A 1
C34 C 0.0222(5) 0.7073(4) 0.5978(3) 0.106(3) Uani 1 1 d . . . . .
H34 H -0.030909 0.712371 0.578628 0.128 Uiso 1 1 calc R U . . .
C35 C 0.6178(13) 0.8513(8) 0.8952(7) 0.105(4) Uani 0.494(13) 1 d D U P A 2
H35A H 0.621795 0.819790 0.917317 0.158 Uiso 0.494(13) 1 calc R U P A 2
H35B H 0.602689 0.886176 0.911991 0.158 Uiso 0.494(13) 1 calc R U P A 2
H35C H 0.677501 0.855797 0.879213 0.158 Uiso 0.494(13) 1 calc R U P A 2
C36 C 0.7652(6) 0.8164(3) 0.7398(3) 0.100(2) Uani 1 1 d . . . . .
H36A H 0.711395 0.838180 0.729188 0.149 Uiso 1 1 calc R U . . .
H36B H 0.819314 0.841424 0.741942 0.149 Uiso 1 1 calc R U . . .
H36C H 0.752199 0.800202 0.770625 0.149 Uiso 1 1 calc R U . . .
C37 C 0.4536(11) 0.8251(7) 0.8889(5) 0.097(4) Uani 0.494(13) 1 d D U P A 2
H37A H 0.400157 0.821035 0.868020 0.146 Uiso 0.494(13) 1 calc R U P A 2
H37B H 0.441957 0.855903 0.911036 0.146 Uiso 0.494(13) 1 calc R U P A 2
H37C H 0.463190 0.789719 0.906052 0.146 Uiso 0.494(13) 1 calc R U P A 2
C38 C 0.1481(6) 0.5660(3) 0.8145(3) 0.119(3) Uani 1 1 d . U . . .
H38A H 0.187778 0.582332 0.838770 0.179 Uiso 1 1 calc R U . . .
H38B H 0.103544 0.539936 0.828798 0.179 Uiso 1 1 calc R U . . .
H38C H 0.114659 0.596304 0.798358 0.179 Uiso 1 1 calc R U . . .

loop_
_atom_site_aniso_label
_atom_site_aniso_U_11
_atom_site_aniso_U_22
_atom_site_aniso_U_33
_atom_site_aniso_U_23
_atom_site_aniso_U_13
_atom_site_aniso_U_12
Co1 0.0365(5) 0.0157(4) 0.0348(4) 0.000 0.0069(4) 0.000
Co2 0.0381(5) 0.0155(4) 0.0336(4) 0.000 -0.0042(4) 0.000
Mn1 0.0492(4) 0.0281(3) 0.0404(3) -0.0029(3) 0.0121(3) -0.0099(3)
Mn2 0.0400(4) 0.0323(3) 0.0445(4) 0.0007(3) -0.0043(3) -0.0047(3)
O1 0.0374(14) 0.0184(12) 0.0306(13) 0.0013(10) 0.0034(11) 0.0020(10)
O2 0.0548(19) 0.0436(17) 0.0485(16) -0.0058(14) 0.0106(15) -0.0226(15)
O3 0.068(2) 0.0315(15) 0.0476(16) -0.0073(13) 0.0161(15) -0.0158(15)
O4 0.0568(18) 0.0258(14) 0.0436(15) -0.0077(12) 0.0127(14) -0.0114(13)
O5 0.065(2) 0.0527(19) 0.0456(17) -0.0072(15) 0.0004(16) -0.0104(16)
O6 0.0373(15) 0.0319(15) 0.0493(16) -0.0003(12) 0.0104(13) -0.0038(12)
O7 0.0470(18) 0.0475(18) 0.0591(18) 0.0049(14) 0.0009(15) -0.0157(15)
O8 0.0552(18) 0.0256(13) 0.0440(15) -0.0080(12) -0.0111(14) 0.0051(13)
O9 0.064(2) 0.0472(18) 0.0494(18) 0.0076(14) 0.0030(16) -0.0084(16)
O10 0.0406(16) 0.0335(15) 0.0492(16) 0.0016(12) 0.0018(13) -0.0060(13)
O11 0.0571(19) 0.0319(15) 0.0553(18) -0.0041(13) -0.0128(15) 0.0037(14)
N1 0.077(3) 0.050(2) 0.052(2) -0.0070(18) 0.026(2) -0.016(2)
N2 0.048(2) 0.070(3) 0.061(3) -0.001(2) -0.013(2) 0.001(2)
C1 0.044(2) 0.0257(19) 0.052(2) -0.0043(17) 0.0099(19) -0.0032(17)
C2 0.104(9) 0.053(7) 0.105(8) -0.032(6) -0.032(7) 0.033(7)
C3 0.219(10) 0.081(5) 0.120(6) -0.070(5) 0.088(6) -0.077(6)
C4 0.056(3) 0.0220(19) 0.044(2) -0.0006(16) -0.0055(19) 0.0011(18)
C5 0.104(5) 0.140(6) 0.111(5) -0.003(5) 0.006(4) -0.090(5)
C6 0.039(2) 0.029(2) 0.054(2) 0.0043(18) 0.0040(19) -0.0042(18)
C7 0.217(11) 0.142(7) 0.098(6) -0.050(5) 0.104(7) -0.077(8)
C8 0.057(3) 0.0238(19) 0.048(2) -0.0077(17) 0.010(2) -0.0083(18)
C9 0.146(12) 0.035(5) 0.105(8) -0.015(5) -0.012(9) 0.027(8)
C10 0.070(3) 0.035(2) 0.051(2) -0.0013(19) 0.002(2) -0.003(2)
C11 0.095(5) 0.107(6) 0.135(7) 0.010(5) -0.050(5) 0.021(4)
C12 0.089(4) 0.036(2) 0.066(3) -0.025(2) -0.022(3) 0.011(2)
C13 0.213(11) 0.115(6) 0.101(6) -0.020(4) 0.089(7) -0.086(7)
C14 0.052(3) 0.045(3) 0.082(3) -0.003(2) 0.017(2) -0.020(2)
C15 0.264(11) 0.105(5) 0.074(5) -0.025(4) -0.020(6) -0.038(6)
C16 0.055(3) 0.049(3) 0.067(3) 0.003(2) -0.001(2) -0.024(2)
C17 0.158(10) 0.080(7) 0.082(6) -0.030(6) 0.015(7) 0.021(8)
C18 0.109(4) 0.039(3) 0.065(3) -0.021(2) 0.028(3) -0.037(3)
C19 0.065(4) 0.137(6) 0.126(6) 0.018(5) -0.032(4) -0.038(4)
C20 0.122(5) 0.069(4) 0.049(3) -0.002(2) -0.005(3) -0.014(3)
C21 0.108(6) 0.063(4) 0.202(8) 0.061(5) 0.017(5) -0.021(4)
C22 0.076(4) 0.069(4) 0.113(5) 0.002(3) -0.037(4) 0.016(3)
C23 0.273(12) 0.036(3) 0.098(5) -0.009(3) 0.038(6) -0.055(5)
C24 0.139(6) 0.079(4) 0.072(4) -0.019(3) 0.051(4) -0.055(4)
C25 0.121(5) 0.125(7) 0.150(8) -0.050(6) -0.007(5) -0.074(5)
C26 0.064(4) 0.102(5) 0.101(5) 0.023(4) -0.018(3) -0.028(4)
C27 0.210(10) 0.112(6) 0.128(6) -0.066(5) 0.109(7) -0.073(7)
C28 0.048(3) 0.115(6) 0.144(7) 0.030(5) -0.013(4) -0.019(3)
C29 0.197(8) 0.176(8) 0.053(4) 0.026(5) -0.005(5) -0.063(7)
C30 0.103(5) 0.100(5) 0.088(4) 0.023(4) 0.003(4) -0.064(4)
C31 0.166(7) 0.205(9) 0.084(5) 0.016(6) -0.040(5) 0.047(7)
C32 0.141(7) 0.068(4) 0.102(5) -0.035(4) 0.072(5) -0.045(4)
C33 0.110(7) 0.051(7) 0.113(10) -0.042(7) -0.030(7) -0.001(5)
C34 0.063(4) 0.156(7) 0.100(6) 0.018(5) -0.031(4) 0.003(4)
C35 0.134(9) 0.079(9) 0.103(9) -0.045(7) -0.041(7) 0.012(7)
C36 0.118(6) 0.059(4) 0.122(5) -0.021(4) 0.010(5) -0.050(4)
C37 0.120(8) 0.078(7) 0.093(8) -0.052(6) 0.011(6) 0.014(7)
C38 0.110(6) 0.088(5) 0.160(7) -0.027(5) 0.082(5) -0.034(4)

loop_
_atom_type_symbol
_atom_type_description
_atom_type_scat_dispersion_real
_atom_type_scat_dispersion_imag
_atom_type_scat_source
C C 0.0181 0.0091 'International Tables Vol C Tables 4.2.6.8 and 6.1.1.4'
H H 0.0000 0.0000 'International Tables Vol C Tables 4.2.6.8 and 6.1.1.4'
Co Co -2.3653 3.6143 'International Tables Vol C Tables 4.2.6.8 and 6.1.1.4'
Mn Mn -0.5299 2.8052 'International Tables Vol C Tables 4.2.6.8 and 6.1.1.4'
N N 0.0311 0.0180 'International Tables Vol C Tables 4.2.6.8 and 6.1.1.4'
O O 0.0492 0.0322 'International Tables Vol C Tables 4.2.6.8 and 6.1.1.4'

loop_
_geom_angle_atom_site_label_1
_geom_angle_atom_site_label_2
_geom_angle_atom_site_label_3
_geom_angle
_geom_angle_site_symmetry_1
_geom_angle_site_symmetry_3
_geom_angle_publ_flag
O1 Co1 Co2 41.97(7) 3_656 . ?
O1 Co1 Co2 41.98(7) . . ?
O1 Co1 O1 83.95(15) 3_656 . ?
O1 Co1 O4 172.18(12) 3_656 3_656 ?
O1 Co1 O4 95.18(11) 3_656 . ?
O1 Co1 O4 172.18(12) . . ?
O1 Co1 O4 95.18(11) . 3_656 ?
O1 Co1 O6 98.31(11) . 3_656 ?
O1 Co1 O6 85.27(11) 3_656 3_656 ?
O1 Co1 O6 98.31(11) 3_656 . ?
O1 Co1 O6 85.27(11) . . ?
O4 Co1 Co2 136.64(9) . . ?
O4 Co1 Co2 136.63(9) 3_656 . ?
O4 Co1 O4 86.73(18) . 3_656 ?
O4 Co1 O6 87.18(11) 3_656 3_656 ?
O4 Co1 O6 89.35(11) . 3_656 ?
O4 Co1 O6 87.17(11) . . ?
O4 Co1 O6 89.34(11) 3_656 . ?
O6 Co1 Co2 92.40(7) . . ?
O6 Co1 Co2 92.39(7) 3_656 . ?
O6 Co1 O6 175.21(14) . 3_656 ?
O1 Co2 Co1 42.05(7) 3_656 . ?
O1 Co2 Co1 42.05(7) . . ?
O1 Co2 O1 84.11(15) 3_656 . ?
O1 Co2 O8 171.16(12) 3_656 . ?
O1 Co2 O8 95.03(11) . . ?
O1 Co2 O8 95.03(11) 3_656 3_656 ?
O1 Co2 O8 171.16(12) . 3_656 ?
O1 Co2 O10 85.62(11) 3_656 3_656 ?
O1 Co2 O10 98.60(11) . 3_656 ?
O1 Co2 O10 98.60(11) 3_656 . ?
O1 Co2 O10 85.62(11) . . ?
O8 Co2 Co1 136.42(9) . . ?
O8 Co2 Co1 136.42(9) 3_656 . ?
O8 Co2 O8 87.16(17) . 3_656 ?
O8 Co2 O10 90.09(12) 3_656 3_656 ?
O8 Co2 O10 85.81(12) . 3_656 ?
O8 Co2 O10 90.09(12) . . ?
O8 Co2 O10 85.81(12) 3_656 . ?
O10 Co2 Co1 92.83(7) . . ?
O10 Co2 Co1 92.83(7) 3_656 . ?
O10 Co2 O10 174.34(15) . 3_656 ?
O1 Mn1 O6 77.16(9) 3_656 3_656 ?
O1 Mn1 N1 174.53(14) 3_656 . ?
O2 Mn1 O1 99.60(11) . 3_656 ?
O2 Mn1 O3 161.12(14) . . ?
O2 Mn1 O6 87.68(12) . 3_656 ?
O2 Mn1 N1 84.86(14) . . ?
O3 Mn1 O1 92.04(10) . 3_656 ?
O3 Mn1 O6 80.43(12) . 3_656 ?
O3 Mn1 N1 84.48(13) . . ?
O9 Mn1 O1 93.59(12) . 3_656 ?
O9 Mn1 O2 103.64(13) . . ?
O9 Mn1 O3 90.30(13) . . ?
O9 Mn1 O6 166.56(12) . 3_656 ?
O9 Mn1 N1 82.22(16) . . ?
N1 Mn1 O6 106.34(14) . 3_656 ?
O1 Mn2 O10 77.40(10) 3_656 3_656 ?
O1 Mn2 N2 174.77(13) 3_656 . ?
O5 Mn2 O1 93.71(12) . 3_656 ?
O5 Mn2 O7 102.79(13) . . ?
O5 Mn2 O10 166.83(12) . 3_656 ?
O5 Mn2 O11 89.86(13) . 3_656 ?
O5 Mn2 N2 83.00(15) . . ?
O7 Mn2 O1 99.06(11) . 3_656 ?
O7 Mn2 O10 88.34(12) . 3_656 ?
O7 Mn2 O11 162.79(13) . 3_656 ?
O7 Mn2 N2 85.67(15) . . ?
O10 Mn2 N2 105.12(13) 3_656 . ?
O11 Mn2 O1 91.60(11) 3_656 3_656 ?
O11 Mn2 O10 80.80(11) 3_656 3_656 ?
O11 Mn2 N2 84.35(15) 3_656 . ?
Co1 O1 Mn1 102.81(11) . 3_656 ?
Co1 O1 Mn2 118.62(12) . 3_656 ?
Co2 O1 Co1 95.97(11) . . ?
Co2 O1 Mn1 118.58(12) . 3_656 ?
Co2 O1 Mn2 102.09(11) . 3_656 ?
Mn1 O1 Mn2 117.51(11) 3_656 3_656 ?
C6 O2 Mn1 129.8(3) . . ?
C8 O3 Mn1 128.9(3) . . ?
C8 O4 Co1 131.8(3) . . ?
C10 O5 Mn2 125.5(3) . . ?
Co1 O6 Mn1 87.39(10) . 3_656 ?
C1 O6 Co1 123.0(3) . . ?
C1 O6 Mn1 145.5(3) . 3_656 ?
C1 O7 Mn2 129.8(3) . . ?
C4 O8 Co2 131.4(3) . . ?
C10 O9 Mn1 126.8(3) . . ?
Co2 O10 Mn2 87.64(10) . 3_656 ?
C6 O10 Co2 122.6(3) . . ?
C6 O10 Mn2 145.3(3) . 3_656 ?
C4 O11 Mn2 128.8(3) . 3_656 ?
C24 N1 Mn1 120.8(4) . . ?
C24 N1 C32 115.2(5) . . ?
C32 N1 Mn1 122.7(4) . . ?
C22 N2 Mn2 122.5(4) . . ?
C26 N2 Mn2 119.5(4) . . ?
C26 N2 C22 116.2(5) . . ?
O6 C1 C14 118.4(4) . . ?
O7 C1 O6 124.0(4) . . ?
O7 C1 C14 117.6(4) . . ?
H2A C2 H2B 109.5 . . ?
H2A C2 H2C 109.5 . . ?
H2B C2 H2C 109.5 . . ?
C12 C2 H2A 109.5 . . ?
C12 C2 H2B 109.5 . . ?
C12 C2 H2C 109.5 . . ?
H3A C3 H3B 109.5 . . ?
H3A C3 H3C 109.5 . . ?
H3B C3 H3C 109.5 . . ?
C18 C3 H3A 109.5 . . ?
C18 C3 H3B 109.5 . . ?
C18 C3 H3C 109.5 . . ?
O8 C4 C12 115.9(4) . . ?
O11 C4 O8 125.5(4) . . ?
O11 C4 C12 118.6(4) . . ?
H5A C5 H5B 109.5 . . ?
H5A C5 H5C 109.5 . . ?
H5B C5 H5C 109.5 . . ?
C14 C5 H5A 109.5 . . ?
C14 C5 H5B 109.5 . . ?
C14 C5 H5C 109.5 . . ?
O2 C6 O10 124.7(4) . . ?
O2 C6 C16 117.7(4) . . ?
O10 C6 C16 117.5(4) . . ?
C13 C7 H7 120.7 . . ?
C13 C7 C27 118.6(7) . . ?
C27 C7 H7 120.7 . . ?
O3 C8 O4 125.5(4) . . ?
O3 C8 C18 118.8(4) . . ?
O4 C8 C18 115.7(4) . . ?
H9A C9 H9B 109.5 . . ?
H9A C9 H9C 109.5 . . ?
H9B C9 H9C 109.5 . . ?
C12 C9 H9A 109.5 . . ?
C12 C9 H9B 109.5 . . ?
C12 C9 H9C 109.5 . . ?
O5 C10 O9 124.5(5) . . ?
O5 C10 C20 117.1(5) . . ?
O9 C10 C20 118.4(5) . . ?
C22 C11 H11 120.8 . . ?
C34 C11 H11 120.8 . . ?
C34 C11 C22 118.4(8) . . ?
C2 C12 C4 113.6(8) . . ?
C2 C12 C33 110.1(10) . . ?
C4 C12 C33 107.3(7) . . ?
C4 C12 C37 104.2(6) . . ?
C9 C12 C4 107.8(8) . . ?
C9 C12 C37 111.0(11) . . ?
C17 C12 C2 111.4(10) . . ?
C17 C12 C4 107.4(7) . . ?
C17 C12 C33 106.7(9) . . ?
C35 C12 C4 112.9(8) . . ?
C35 C12 C9 115.3(11) . . ?
C35 C12 C37 105.0(11) . . ?
C7 C13 H13 120.5 . . ?
C7 C13 C24 119.0(7) . . ?
C24 C13 H13 120.5 . . ?
C5 C14 C1 112.1(5) . . ?
C5 C14 C21 108.5(6) . . ?
C21 C14 C1 108.4(5) . . ?
C38 C14 C1 108.0(4) . . ?
C38 C14 C5 110.4(6) . . ?
C38 C14 C21 109.3(7) . . ?
H15A C15 H15B 109.5 . . ?
H15A C15 H15C 109.5 . . ?
H15B C15 H15C 109.5 . . ?
C20 C15 H15A 109.5 . . ?
C20 C15 H15B 109.5 . . ?
C20 C15 H15C 109.5 . . ?
C28 C16 C6 107.1(4) . . ?
C28 C16 C30 109.8(6) . . ?
C28 C16 C36 110.3(6) . . ?
C30 C16 C6 111.1(4) . . ?
C36 C16 C6 108.7(5) . . ?
C36 C16 C30 109.9(5) . . ?
C12 C17 H17A 109.5 . . ?
C12 C17 H17B 109.5 . . ?
C12 C17 H17C 109.5 . . ?
H17A C17 H17B 109.5 . . ?
H17A C17 H17C 109.5 . . ?
H17B C17 H17C 109.5 . . ?
C3 C18 C8 110.8(5) . . ?
C3 C18 C25 109.5(7) . . ?
C8 C18 C25 104.6(5) . . ?
C23 C18 C3 111.2(6) . . ?
C23 C18 C8 110.8(5) . . ?
C23 C18 C25 109.8(7) . . ?
C26 C19 H19 120.6 . . ?
C34 C19 H19 120.6 . . ?
C34 C19 C26 118.8(7) . . ?
C10 C20 C31 109.1(6) . . ?
C15 C20 C10 109.2(5) . . ?
C15 C20 C29 109.2(7) . . ?
C15 C20 C31 109.8(8) . . ?
C29 C20 C10 112.3(6) . . ?
C29 C20 C31 107.2(7) . . ?
C14 C21 H21A 109.5 . . ?
C14 C21 H21B 109.5 . . ?
C14 C21 H21C 109.5 . . ?
H21A C21 H21B 109.5 . . ?
H21A C21 H21C 109.5 . . ?
H21B C21 H21C 109.5 . . ?
N2 C22 C11 124.0(7) . . ?
N2 C22 H22 118.0 . . ?
C11 C22 H22 118.0 . . ?
C18 C23 H23A 109.5 . . ?
C18 C23 H23B 109.5 . . ?
C18 C23 H23C 109.5 . . ?
H23A C23 H23B 109.5 . . ?
H23A C23 H23C 109.5 . . ?
H23B C23 H23C 109.5 . . ?
N1 C24 C13 124.0(6) . . ?
N1 C24 H24 118.0 . . ?
C13 C24 H24 118.0 . . ?
C18 C25 H25A 109.5 . . ?
C18 C25 H25B 109.5 . . ?
C18 C25 H25C 109.5 . . ?
H25A C25 H25B 109.5 . . ?
H25A C25 H25C 109.5 . . ?
H25B C25 H25C 109.5 . . ?
N2 C26 C19 123.8(7) . . ?
N2 C26 H26 118.1 . . ?
C19 C26 H26 118.1 . . ?
C7 C27 H27 120.7 . . ?
C32 C27 C7 118.6(7) . . ?
C32 C27 H27 120.7 . . ?
C16 C28 H28A 109.5 . . ?
C16 C28 H28B 109.5 . . ?
C16 C28 H28C 109.5 . . ?
H28A C28 H28B 109.5 . . ?
H28A C28 H28C 109.5 . . ?
H28B C28 H28C 109.5 . . ?
C20 C29 H29A 109.5 . . ?
C20 C29 H29B 109.5 . . ?
C20 C29 H29C 109.5 . . ?
H29A C29 H29B 109.5 . . ?
H29A C29 H29C 109.5 . . ?
H29B C29 H29C 109.5 . . ?
C16 C30 H30A 109.5 . . ?
C16 C30 H30B 109.5 . . ?
C16 C30 H30C 109.5 . . ?
H30A C30 H30B 109.5 . . ?
H30A C30 H30C 109.5 . . ?
H30B C30 H30C 109.5 . . ?
C20 C31 H31A 109.5 . . ?
C20 C31 H31B 109.5 . . ?
C20 C31 H31C 109.5 . . ?
H31A C31 H31B 109.5 . . ?
H31A C31 H31C 109.5 . . ?
H31B C31 H31C 109.5 . . ?
N1 C32 C27 124.5(6) . . ?
N1 C32 H32 117.7 . . ?
C27 C32 H32 117.7 . . ?
C12 C33 H33A 109.5 . . ?
C12 C33 H33B 109.5 . . ?
C12 C33 H33C 109.5 . . ?
H33A C33 H33B 109.5 . . ?
H33A C33 H33C 109.5 . . ?
H33B C33 H33C 109.5 . . ?
C11 C34 C19 118.7(7) . . ?
C11 C34 H34 120.7 . . ?
C19 C34 H34 120.7 . . ?
C12 C35 H35A 109.5 . . ?
C12 C35 H35B 109.5 . . ?
C12 C35 H35C 109.5 . . ?
H35A C35 H35B 109.5 . . ?
H35A C35 H35C 109.5 . . ?
H35B C35 H35C 109.5 . . ?
C16 C36 H36A 109.5 . . ?
C16 C36 H36B 109.5 . . ?
C16 C36 H36C 109.5 . . ?
H36A C36 H36B 109.5 . . ?
H36A C36 H36C 109.5 . . ?
H36B C36 H36C 109.5 . . ?
C12 C37 H37A 109.5 . . ?
C12 C37 H37B 109.5 . . ?
C12 C37 H37C 109.5 . . ?
H37A C37 H37B 109.5 . . ?
H37A C37 H37C 109.5 . . ?
H37B C37 H37C 109.5 . . ?
C14 C38 H38A 109.5 . . ?
C14 C38 H38B 109.5 . . ?
C14 C38 H38C 109.5 . . ?
H38A C38 H38B 109.5 . . ?
H38A C38 H38C 109.5 . . ?
H38B C38 H38C 109.5 . . ?

loop_
_geom_bond_atom_site_label_1
_geom_bond_atom_site_label_2
_geom_bond_distance
_geom_bond_site_symmetry_2
_geom_bond_publ_flag
Co1 Co2 2.8053(11) . ?
Co1 O1 1.889(2) . ?
Co1 O1 1.889(2) 3_656 ?
Co1 O4 1.953(3) . ?
Co1 O4 1.953(3) 3_656 ?
Co1 O6 2.260(3) 3_656 ?
Co1 O6 2.260(3) . ?
Co2 O1 1.886(2) 3_656 ?
Co2 O1 1.886(2) . ?
Co2 O8 1.951(3) 3_656 ?
Co2 O8 1.951(3) . ?
Co2 O10 2.264(3) . ?
Co2 O10 2.265(3) 3_656 ?
Mn1 O1 2.177(3) 3_656 ?
Mn1 O2 2.132(3) . ?
Mn1 O3 2.160(3) . ?
Mn1 O6 2.346(3) 3_656 ?
Mn1 O9 2.119(3) . ?
Mn1 N1 2.330(4) . ?
Mn2 O1 2.199(3) 3_656 ?
Mn2 O5 2.120(3) . ?
Mn2 O7 2.131(3) . ?
Mn2 O10 2.332(3) 3_656 ?
Mn2 O11 2.160(3) 3_656 ?
Mn2 N2 2.348(4) . ?
O2 C6 1.247(5) . ?
O3 C8 1.237(5) . ?
O4 C8 1.257(5) . ?
O5 C10 1.251(6) . ?
O6 C1 1.263(5) . ?
O7 C1 1.255(5) . ?
O8 C4 1.262(5) . ?
O9 C10 1.257(6) . ?
O10 C6 1.258(5) . ?
O11 C4 1.245(5) . ?
N1 C24 1.307(7) . ?
N1 C32 1.319(7) . ?
N2 C22 1.322(7) . ?
N2 C26 1.314(8) . ?
C1 C14 1.535(6) . ?
C2 H2A 0.9600 . ?
C2 H2B 0.9600 . ?
C2 H2C 0.9600 . ?
C2 C12 1.497(11) . ?
C3 H3A 0.9600 . ?
C3 H3B 0.9600 . ?
C3 H3C 0.9600 . ?
C3 C18 1.506(8) . ?
C4 C12 1.532(6) . ?
C5 H5A 0.9600 . ?
C5 H5B 0.9600 . ?
C5 H5C 0.9600 . ?
C5 C14 1.510(9) . ?
C6 C16 1.545(6) . ?
C7 H7 0.9300 . ?
C7 C13 1.326(10) . ?
C7 C27 1.354(11) . ?
C8 C18 1.528(6) . ?
C9 H9A 0.9600 . ?
C9 H9B 0.9600 . ?
C9 H9C 0.9600 . ?
C9 C12 1.503(11) . ?
C10 C20 1.526(7) . ?
C11 H11 0.9300 . ?
C11 C22 1.375(9) . ?
C11 C34 1.354(11) . ?
C12 C17 1.493(12) . ?
C12 C33 1.544(11) . ?
C12 C35 1.491(12) . ?
C12 C37 1.539(12) . ?
C13 H13 0.9300 . ?
C13 C24 1.371(9) . ?
C14 C21 1.527(9) . ?
C14 C38 1.477(8) . ?
C15 H15A 0.9600 . ?
C15 H15B 0.9600 . ?
C15 H15C 0.9600 . ?
C15 C20 1.473(9) . ?
C16 C28 1.495(9) . ?
C16 C30 1.530(8) . ?
C16 C36 1.517(8) . ?
C17 H17A 0.9600 . ?
C17 H17B 0.9600 . ?
C17 H17C 0.9600 . ?
C18 C23 1.492(9) . ?
C18 C25 1.537(11) . ?
C19 H19 0.9300 . ?
C19 C26 1.369(10) . ?
C19 C34 1.362(11) . ?
C20 C29 1.489(10) . ?
C20 C31 1.531(12) . ?
C21 H21A 0.9600 . ?
C21 H21B 0.9600 . ?
C21 H21C 0.9600 . ?
C22 H22 0.9300 . ?
C23 H23A 0.9600 . ?
C23 H23B 0.9600 . ?
C23 H23C 0.9600 . ?
C24 H24 0.9300 . ?
C25 H25A 0.9600 . ?
C25 H25B 0.9600 . ?
C25 H25C 0.9600 . ?
C26 H26 0.9300 . ?
C27 H27 0.9300 . ?
C27 C32 1.347(9) . ?
C28 H28A 0.9600 . ?
C28 H28B 0.9600 . ?
C28 H28C 0.9600 . ?
C29 H29A 0.9600 . ?
C29 H29B 0.9600 . ?
C29 H29C 0.9600 . ?
C30 H30A 0.9600 . ?
C30 H30B 0.9600 . ?
C30 H30C 0.9600 . ?
C31 H31A 0.9600 . ?
C31 H31B 0.9600 . ?
C31 H31C 0.9600 . ?
C32 H32 0.9300 . ?
C33 H33A 0.9600 . ?
C33 H33B 0.9600 . ?
C33 H33C 0.9600 . ?
C34 H34 0.9300 . ?
C35 H35A 0.9600 . ?
C35 H35B 0.9600 . ?
C35 H35C 0.9600 . ?
C36 H36A 0.9600 . ?
C36 H36B 0.9600 . ?
C36 H36C 0.9600 . ?
C37 H37A 0.9600 . ?
C37 H37B 0.9600 . ?
C37 H37C 0.9600 . ?
C38 H38A 0.9600 . ?
C38 H38B 0.9600 . ?
C38 H38C 0.9600 . ?

loop_
_geom_torsion_atom_site_label_1
_geom_torsion_atom_site_label_2
_geom_torsion_atom_site_label_3
_geom_torsion_atom_site_label_4
_geom_torsion
_geom_torsion_site_symmetry_1
_geom_torsion_site_symmetry_2
_geom_torsion_site_symmetry_3
_geom_torsion_site_symmetry_4
_geom_torsion_publ_flag
Co1 Co2 O1 Mn1 -108.11(17) . . . 3_656 ?
Co1 Co2 O1 Mn2 120.99(14) . . . 3_656 ?
Co1 O4 C8 O3 -6.2(8) . . . . ?
Co1 O4 C8 C18 173.5(4) . . . . ?
Co1 O6 C1 O7 -43.9(5) . . . . ?
Co1 O6 C1 C14 136.3(3) . . . . ?
Co2 Co1 O1 Mn1 121.14(15) . . . 3_656 ?
Co2 Co1 O1 Mn2 -107.28(16) . . . 3_656 ?
Co2 O8 C4 O11 -3.8(7) . . . . ?
Co2 O8 C4 C12 175.6(3) . . . . ?
Co2 O10 C6 O2 -43.1(6) . . . . ?
Co2 O10 C6 C16 138.0(3) . . . . ?
Mn1 O2 C6 O10 -9.3(7) . . . . ?
Mn1 O2 C6 C16 169.6(3) . . . . ?
Mn1 O3 C8 O4 -6.8(8) . . . . ?
Mn1 O3 C8 C18 173.5(4) . . . . ?
Mn1 O6 C1 O7 104.2(5) 3_656 . . . ?
Mn1 O6 C1 C14 -75.5(6) 3_656 . . . ?
Mn1 O9 C10 O5 35.2(7) . . . . ?
Mn1 O9 C10 C20 -143.9(4) . . . . ?
Mn1 N1 C24 C13 -166.6(8) . . . . ?
Mn1 N1 C32 C27 164.2(9) . . . . ?
Mn2 O5 C10 O9 37.2(7) . . . . ?
Mn2 O5 C10 C20 -143.6(4) . . . . ?
Mn2 O7 C1 O6 -10.3(6) . . . . ?
Mn2 O7 C1 C14 169.4(3) . . . . ?
Mn2 O10 C6 O2 103.8(6) 3_656 . . . ?
Mn2 O10 C6 C16 -75.1(6) 3_656 . . . ?
Mn2 O11 C4 O8 -9.5(7) 3_656 . . . ?
Mn2 O11 C4 C12 171.1(3) 3_656 . . . ?
Mn2 N2 C22 C11 163.2(6) . . . . ?
Mn2 N2 C26 C19 -163.4(7) . . . . ?
O1 Co1 O1 Co2 0.000(0) 3_656 . . . ?
O1 Co1 O1 Mn1 121.14(15) 3_656 . . 3_656 ?
O1 Co1 O1 Mn2 -107.28(16) 3_656 . . 3_656 ?
O1 Co2 O1 Co1 0.000(0) 3_656 . . . ?
O1 Co2 O1 Mn1 -108.11(17) 3_656 . . 3_656 ?
O1 Co2 O1 Mn2 120.99(14) 3_656 . . 3_656 ?
O2 C6 C16 C28 -96.8(6) . . . . ?
O2 C6 C16 C30 23.0(7) . . . . ?
O2 C6 C16 C36 144.1(5) . . . . ?
O3 C8 C18 C3 20.6(9) . . . . ?
O3 C8 C18 C23 144.5(6) . . . . ?
O3 C8 C18 C25 -97.2(6) . . . . ?
O4 Co1 O1 Co2 172.20(12) 3_656 . . . ?
O4 Co1 O1 Mn1 -66.67(13) 3_656 . . 3_656 ?
O4 Co1 O1 Mn2 64.92(14) 3_656 . . 3_656 ?
O4 C8 C18 C3 -159.1(7) . . . . ?
O4 C8 C18 C23 -35.2(8) . . . . ?
O4 C8 C18 C25 83.0(6) . . . . ?
O5 C10 C20 C15 -68.6(9) . . . . ?
O5 C10 C20 C29 170.1(7) . . . . ?
O5 C10 C20 C31 51.4(8) . . . . ?
O6 Co1 O1 Co2 84.30(12) 3_656 . . . ?
O6 Co1 O1 Co2 -98.90(11) . . . . ?
O6 Co1 O1 Mn1 22.24(11) . . . 3_656 ?
O6 Co1 O1 Mn1 -154.56(11) 3_656 . . 3_656 ?
O6 Co1 O1 Mn2 153.83(14) . . . 3_656 ?
O6 Co1 O1 Mn2 -22.97(14) 3_656 . . 3_656 ?
O6 C1 C14 C5 -156.2(6) . . . . ?
O6 C1 C14 C21 -36.4(7) . . . . ?
O6 C1 C14 C38 81.9(7) . . . . ?
O7 C1 C14 C5 24.0(7) . . . . ?
O7 C1 C14 C21 143.8(6) . . . . ?
O7 C1 C14 C38 -97.8(6) . . . . ?
O8 Co2 O1 Co1 171.17(12) . . . . ?
O8 Co2 O1 Mn1 63.05(15) . . . 3_656 ?
O8 Co2 O1 Mn2 -67.84(12) . . . 3_656 ?
O8 C4 C12 C2 -14.3(11) . . . . ?
O8 C4 C12 C9 -47.1(11) . . . . ?
O8 C4 C12 C17 109.3(4) . . . . ?
O8 C4 C12 C33 -136.2(9) . . . . ?
O8 C4 C12 C35 -175.7(11) . . . . ?
O8 C4 C12 C37 70.9(9) . . . . ?
O9 C10 C20 C15 110.6(8) . . . . ?
O9 C10 C20 C29 -10.7(9) . . . . ?
O9 C10 C20 C31 -129.4(7) . . . . ?
O10 Co2 O1 Co1 84.65(11) 3_656 . . . ?
O10 Co2 O1 Co1 -99.13(11) . . . . ?
O10 Co2 O1 Mn1 -23.46(15) 3_656 . . 3_656 ?
O10 Co2 O1 Mn1 152.76(14) . . . 3_656 ?
O10 Co2 O1 Mn2 21.86(11) . . . 3_656 ?
O10 Co2 O1 Mn2 -154.36(10) 3_656 . . 3_656 ?
O10 C6 C16 C28 82.1(6) . . . . ?
O10 C6 C16 C30 -158.1(5) . . . . ?
O10 C6 C16 C36 -37.0(6) . . . . ?
O11 C4 C12 C2 165.2(10) . . . . ?
O11 C4 C12 C9 132.4(11) . . . . ?
O11 C4 C12 C17 -71.2(6) . . . . ?
O11 C4 C12 C33 43.2(10) . . . . ?
O11 C4 C12 C35 3.8(12) . . . . ?
O11 C4 C12 C37 -109.6(8) . . . . ?
C7 C13 C24 N1 0.8(18) . . . . ?
C7 C27 C32 N1 3.5(19) . . . . ?
C13 C7 C27 C32 -2(2) . . . . ?
C22 N2 C26 C19 1.9(11) . . . . ?
C22 C11 C34 C19 0.6(14) . . . . ?
C24 N1 C32 C27 -2.6(14) . . . . ?
C26 N2 C22 C11 -1.7(11) . . . . ?
C26 C19 C34 C11 -0.4(14) . . . . ?
C27 C7 C13 C24 0(2) . . . . ?
C32 N1 C24 C13 0.4(14) . . . . ?
C34 C11 C22 N2 0.4(13) . . . . ?
C34 C19 C26 N2 -0.9(14) . . . . ?

loop_
_platon_squeeze_void_nr
_platon_squeeze_void_average_x
_platon_squeeze_void_average_y
_platon_squeeze_void_average_z
_platon_squeeze_void_volume
_platon_squeeze_void_count_electrons
_platon_squeeze_void_content
1 0.000 0.500 0.000 325 43 '1 C5N1H5'
2 0.000 0.358 0.250 7 0 ' '
3 0.000 0.500 0.500 325 43 '1 C5N1H5'
4 0.000 0.642 0.750 7 0 ' '
5 0.500 0.000 0.500 325 43 '1 C5N1H5'
6 0.500 1.000 1.000 325 43 '1 C5N1H5'
7 0.500 0.858 0.250 7 0 ' '
8 0.500 0.142 0.750 7 0 ' '
